data_1100426
loop_
_publ_author_name
'Elschenbroich, Christoph'
'K\"uhlkamp, Peter'
'Behrendt, Andreas'
'Harms, Klaus'

_publ_section_title
;
 Metall-\p-Komplexe von Benzolderivaten, 49. Halbsandwichkomplexe des
 Trimesitylborans Mes~3~B: Darstellung und Struktur von
 Mes~2~B[(\h^6^-Mes)Cr(CO)~3~], MesB[(\h^6^-Mes)Cr(CO)~3~]~2~ und
 B[(\h^6^-Mes)Cr(CO)~3~]~3~. Redoxverhalten und Fragen der intramolekularen
 Wechselwirkung
;
_journal_coden_ASTM CHBEAM
_journal_issue 7
_journal_name_full 'Chemische Berichte'
_journal_page_first 859
_journal_page_last 869
_journal_paper_doi 10.1002/cber.19961290720
_journal_volume 129
_journal_year 1996
_chemical_formula_sum 'C36 H33 B Cr3 O9'
_space_group_IT_number 147
_symmetry_cell_setting hexagonal
_symmetry_Int_Tables_number 147
_symmetry_space_group_name_Hall '-P 3'
_symmetry_space_group_name_H-M 'P -3'
_cell_angle_alpha 90
_cell_angle_beta 90
_cell_angle_gamma 120
_cell_formula_units_Z 2
_cell_length_a 16.151(2)
_cell_length_b 16.151(2)
_cell_length_c 8.203(2)
_cod_original_formula_sum 'C36 H33 B1 Cr3 O9'
_cod_database_code 1100426

loop_
_symmetry_equiv_pos_site_id
_symmetry_equiv_pos_as_xyz
1 x,y,z
2 -y,x-y,z
3 -x+y,-x,z
4 -x,-y,-z
5 y,-x+y,-z
6 x-y,x,-z

loop_
_atom_site_label
_atom_site_type_symbol
_atom_site_fract_x
_atom_site_fract_y
_atom_site_fract_z
Cr1 Cr 0.58397(15) 0.86203(15) 0.1973(2)
B1 B 0.33330 0.66670 0.2525(19)
O1 O 0.5046(8) 0.9951(7) 0.2439(11)
O2 O 0.7757(7) 1.0386(7) 0.2198(10)
O3 O 0.6004(6) 0.8924(5) -0.1617(7)
C1 C 0.4458(8) 0.7191(9) 0.2538(10)
C2 C 0.4979(9) 0.7809(8) 0.3998(11)
C3 C 0.5896(9) 0.8017(8) 0.4348(12)
H1 H 0.6162(9) 0.8304(8) 0.5342(12)
C4 C 0.6457(8) 0.7821(9) 0.3254(13)
C5 C 0.6015(9) 0.7343(7) 0.1789(10)
H2 H 0.6363(9) 0.7224(7) 0.1015(10)
C6 C 0.5042(9) 0.7049(8) 0.1450(11)
C7 C 0.4477(8) 0.8115(8) 0.5247(10)
H3 H 0.4106(8) 0.7594(8) 0.5978(10)
H4 H 0.4065(8) 0.8292(8) 0.4696(10)
H5 H 0.4952(8) 0.8651(8) 0.5854(10)
C8 C 0.4603(7) 0.6535(7) -0.0173(9)
H6 H 0.5034(7) 0.6890(7) -0.1041(9)
H7 H 0.4000(7) 0.6503(7) -0.0348(9)
H8 H 0.4510(7) 0.5899(7) -0.0149(9)
C9 C 0.7443(8) 0.8044(9) 0.3645(11)
H9 H 0.7751(8) 0.8015(9) 0.2663(11)
H10 H 0.7431(8) 0.7593(9) 0.4420(11)
H11 H 0.7790(8) 0.8677(9) 0.4094(11)
C10 C 0.5355(10) 0.9455(11) 0.2259(12)
C11 C 0.7046(10) 0.9705(9) 0.2093(12)
C12 C 0.5923(9) 0.8812(8) -0.0218(10)
C13? C 0.9303(22) 0.9562(40) -0.0514(32)
C14? C 1.00000 1.00000 -0.1900(69)
C1A* C 0.2809(8) 0.7267(9) 0.2538(10)
Cr1A* Cr 0.13797(15) 0.72194(15) 0.1973(2)
C2A* C 0.2191(9) 0.7170(8) 0.3998(11)
C6A* C 0.2951(9) 0.7993(8) 0.1450(11)
C3A* C 0.1983(9) 0.7879(8) 0.4348(12)
C7A* C 0.1885(8) 0.6362(8) 0.5247(10)
H3A* H 0.2406(8) 0.6512(8) 0.5978(10)
H4A* H 0.1708(8) 0.5773(8) 0.4696(10)
H5A* H 0.1349(8) 0.6301(8) 0.5854(10)
H1A* H 0.1696(9) 0.7858(8) 0.5342(12)
C4A* C 0.2179(8) 0.8636(9) 0.3254(13)
C5A* C 0.2657(9) 0.8672(7) 0.1789(10)
C9A* C 0.1956(8) 0.9399(9) 0.3645(11)
H9A* H 0.1985(8) 0.9736(9) 0.2663(11)
H10A* H 0.2407(8) 0.9838(9) 0.4420(11)
H11A* H 0.1323(8) 0.9113(9) 0.4094(11)
H2A* H 0.2776(9) 0.9139(7) 0.1015(10)
C8A* C 0.3465(7) 0.8068(7) -0.0173(9)
H6A* H 0.3110(7) 0.8144(7) -0.1041(9)
H7A* H 0.3497(7) 0.7497(7) -0.0348(9)
H8A* H 0.4101(7) 0.8611(7) -0.0149(9)
C10A* C 0.0545(10) 0.5900(11) 0.2259(12)
O1A* O 0.0049(8) 0.5095(7) 0.2439(11)
C11A* C 0.0295(10) 0.7341(9) 0.2093(12)
O2A* O -0.0386(7) 0.7371(7) 0.2198(10)
C12A* C 0.1188(9) 0.7111(8) -0.0218(10)
O3A* O 0.1076(6) 0.7080(5) -0.1617(7)
C1B* C 0.2733(8) 0.5542(9) 0.2538(10)
Cr1B* Cr 0.27806(15) 0.41603(15) 0.1973(2)
C2B* C 0.2830(9) 0.5021(8) 0.3998(11)
C6B* C 0.2007(9) 0.4958(8) 0.1450(11)
C3B* C 0.2121(9) 0.4104(8) 0.4348(12)
C7B* C 0.3638(8) 0.5523(8) 0.5247(10)
H3B* H 0.3488(8) 0.5894(8) 0.5978(10)
H4B* H 0.4227(8) 0.5935(8) 0.4696(10)
H5B* H 0.3699(8) 0.5048(8) 0.5854(10)
H1B* H 0.2142(9) 0.3838(8) 0.5342(12)
C4B* C 0.1364(8) 0.3543(9) 0.3254(13)
C5B* C 0.1328(9) 0.3985(7) 0.1789(10)
C9B* C 0.0601(8) 0.2557(9) 0.3645(11)
H9B* H 0.0264(8) 0.2249(9) 0.2663(11)
H10B* H 0.0162(8) 0.2569(9) 0.4420(11)
H11B* H 0.0887(8) 0.2210(9) 0.4094(11)
H2B* H 0.0861(9) 0.3637(7) 0.1015(10)
C8B* C 0.1932(7) 0.5397(7) -0.0173(9)
H6B* H 0.1856(7) 0.4966(7) -0.1041(9)
H7B* H 0.2503(7) 0.6000(7) -0.0348(9)
H8B* H 0.1389(7) 0.5490(7) -0.0149(9)
C10B* C 0.410(1) 0.4645(11) 0.2259(12)
O1B* O 0.4905(8) 0.4954(7) 0.2439(11)
C11B* C 0.2659(10) 0.2954(9) 0.2093(12)
O2B* O 0.2629(7) 0.2243(7) 0.2198(10)
C12B* C 0.2889(9) 0.4077(8) -0.0218(10)
O3B* O 0.2920(6) 0.3996(5) -0.1617(7)

loop_
_atom_type_symbol
_atom_type_radius_bond
C 0.68
H 0.23
B 0.83
Cr 1.35
O 0.68
